data_7040273
loop_
_publ_author_name
'Hildebrandt, Jana'
'H\"afner, Norman'
'G\"orls, Helmar'
'Kritsch, Daniel'
'Ferraro, Giarita'
'D\"urst, Matthias'
'Runnebaum, Ingo B.'
'Merlino, Antonello'
'Weigand, Wolfgang'

_publ_section_title
;
 Platinum(ii) O,S complexes as potential metallodrugs against Cisplatin
 resistance.
;
_journal_issue 47
_journal_name_full 'Dalton transactions (Cambridge, England : 2003)'
_journal_page_first 18876
_journal_page_last 18891
_journal_paper_doi 10.1039/c6dt01388k
_journal_volume 45
_journal_year 2016
_chemical_formula_moiety 'C10 H10 O2 S2'
_chemical_formula_sum 'C10 H10 O2 S2'
_chemical_formula_weight 226.30
_chemical_name_systematic
; 
 ? 
;
_space_group_IT_number 2
_symmetry_cell_setting triclinic
_symmetry_space_group_name_Hall '-P 1'
_symmetry_space_group_name_H-M 'P -1'
_atom_sites_solution_hydrogens mixed
_atom_sites_solution_primary direct
_atom_sites_solution_secondary difmap
_audit_creation_method SHELXL-97
_audit_update_record
;
2016-01-08 deposited with the CCDC.
2016-08-11 downloaded from the CCDC.
;
_cell_angle_alpha 98.186(2)
_cell_angle_beta 90.339(2)
_cell_angle_gamma 94.310(2)
_cell_formula_units_Z 4
_cell_length_a 3.9126(1)
_cell_length_b 11.6243(5)
_cell_length_c 22.2479(9)
_cell_measurement_reflns_used 6425
_cell_measurement_temperature 133(2)
_cell_measurement_theta_max 26.73
_cell_measurement_theta_min 1.88
_cell_volume 998.58(6)
_computing_cell_refinement DENZO
_computing_data_collection COLLECT
_computing_data_reduction DENZO
_computing_molecular_graphics SHELXTL/PC
_computing_publication_material SHELXL-97
_computing_structure_refinement 'SHELXL-97 (Sheldrick, 2008)'
_computing_structure_solution 'SHELXS-97 (Sheldrick, 2008)'
_diffrn_ambient_temperature 133(2)
_diffrn_measured_fraction_theta_full 0.975
_diffrn_measured_fraction_theta_max 0.975
_diffrn_measurement_device_type KappaCCD
_diffrn_measurement_method 'phi- + omega-scan'
_diffrn_radiation_monochromator graphite
_diffrn_radiation_source 'fine-focus sealed tube'
_diffrn_radiation_type MoK\a
_diffrn_radiation_wavelength 0.71073
_diffrn_reflns_av_R_equivalents 0.0475
_diffrn_reflns_av_sigmaI/netI 0.0656
_diffrn_reflns_limit_h_max 4
_diffrn_reflns_limit_h_min -4
_diffrn_reflns_limit_k_max 14
_diffrn_reflns_limit_k_min -11
_diffrn_reflns_limit_l_max 28
_diffrn_reflns_limit_l_min -28
_diffrn_reflns_number 6425
_diffrn_reflns_theta_full 26.73
_diffrn_reflns_theta_max 26.73
_diffrn_reflns_theta_min 1.88
_exptl_absorpt_coefficient_mu 0.501
_exptl_absorpt_correction_T_max 0.7456
_exptl_absorpt_correction_T_min 0.6831
_exptl_absorpt_correction_type multi-scan
_exptl_absorpt_process_details 'SADABS, Bruker-AXS, 2002'
_exptl_crystal_colour yellow
_exptl_crystal_density_diffrn 1.505
_exptl_crystal_density_method 'not measured'
_exptl_crystal_description prism
_exptl_crystal_F_000 472
_exptl_crystal_size_max 0.122
_exptl_crystal_size_mid 0.042
_exptl_crystal_size_min 0.042
_refine_diff_density_max 0.482
_refine_diff_density_min -0.432
_refine_diff_density_rms 0.114
_refine_ls_extinction_method none
_refine_ls_goodness_of_fit_ref 1.169
_refine_ls_hydrogen_treatment mixed
_refine_ls_matrix_type full
_refine_ls_number_parameters 305
_refine_ls_number_reflns 4098
_refine_ls_number_restraints 0
_refine_ls_restrained_S_all 1.169
_refine_ls_R_factor_all 0.0999
_refine_ls_R_factor_gt 0.0737
_refine_ls_shift/su_max 0.000
_refine_ls_shift/su_mean 0.000
_refine_ls_structure_factor_coef Fsqd
_refine_ls_weighting_details 'calc w=1/[\s^2^(Fo^2^)+(0.0000P)^2^+5.4362P] where P=(Fo^2^+2Fc^2^)/3'
_refine_ls_weighting_scheme calc
_refine_ls_wR_factor_gt 0.1367
_refine_ls_wR_factor_ref 0.1506
_reflns_number_gt 3245
_reflns_number_total 4098
_reflns_threshold_expression >2sigma(I)
_cod_data_source_file c6dt01388k2.cif
_cod_data_source_block FO5815
_cod_depositor_comments 'Adding full bibliography for 7040272--7040281.cif.'
_cod_database_code 7040273

loop_
_symmetry_equiv_pos_as_xyz
'x, y, z'
'-x, -y, -z'

loop_
_atom_site_label
_atom_site_type_symbol
_atom_site_fract_x
_atom_site_fract_y
_atom_site_fract_z
_atom_site_U_iso_or_equiv
_atom_site_adp_type
_atom_site_occupancy
_atom_site_symmetry_multiplicity
_atom_site_calc_flag
_atom_site_refinement_flags
S1A S 1.2393(3) 0.72027(10) 0.87811(5) 0.0180(3) Uani 1 1 d .
S2A S 1.4691(3) 0.48194(10) 0.83826(5) 0.0187(3) Uani 1 1 d .
O1A O 1.0555(10) 0.8013(3) 0.76540(15) 0.0226(8) Uani 1 1 d .
H1OA H 1.081(16) 0.802(6) 0.808(3) 0.044(19) Uiso 1 1 d .
O2A O 0.8427(9) 0.9002(3) 0.56549(17) 0.0214(8) Uani 1 1 d .
H2OA H 0.830(15) 0.882(5) 0.531(3) 0.028(17) Uiso 1 1 d .
C1A C 1.3187(11) 0.6129(4) 0.8235(2) 0.0147(9) Uani 1 1 d .
C2A C 1.2698(12) 0.6148(4) 0.7596(2) 0.0177(10) Uani 1 1 d .
H2AA H 1.3231 0.5474 0.7330 0.021 Uiso 1 1 calc R
C3A C 1.1542(11) 0.7040(4) 0.7337(2) 0.0148(9) Uani 1 1 d .
C4A C 1.1240(12) 0.7051(4) 0.6675(2) 0.0163(10) Uani 1 1 d .
C5A C 1.2237(12) 0.6120(4) 0.6256(2) 0.0178(10) Uani 1 1 d .
H5AA H 1.3128 0.5467 0.6396 0.021 Uiso 1 1 calc R
C6A C 1.1928(12) 0.6152(4) 0.5639(2) 0.0198(10) Uani 1 1 d .
H6AA H 1.2607 0.5518 0.5359 0.024 Uiso 1 1 calc R
C7A C 1.0636(12) 0.7099(4) 0.5424(2) 0.0196(10) Uani 1 1 d .
H7AA H 1.0410 0.7114 0.5000 0.024 Uiso 1 1 calc R
C8A C 0.9671(12) 0.8034(4) 0.5843(2) 0.0159(9) Uani 1 1 d .
C9A C 0.9930(12) 0.8004(4) 0.6458(2) 0.0176(10) Uani 1 1 d .
H9AA H 0.9215 0.8634 0.6737 0.021 Uiso 1 1 calc R
C10A C 1.5447(14) 0.5061(5) 0.9188(2) 0.0191(10) Uani 1 1 d .
H10B H 1.640(17) 0.438(6) 0.926(3) 0.05(2) Uiso 1 1 d .
H10A H 1.338(17) 0.519(5) 0.941(3) 0.042(18) Uiso 1 1 d .
H10C H 1.712(15) 0.578(5) 0.927(3) 0.032(16) Uiso 1 1 d .
S1B S 0.2247(3) 1.00663(10) 0.12084(5) 0.0187(3) Uani 1 1 d .
S2B S -0.0954(3) 0.76867(10) 0.07363(5) 0.0188(3) Uani 1 1 d .
O1B O 0.4265(10) 0.9876(3) 0.24598(16) 0.0242(8) Uani 1 1 d .
H1OB H 0.37(2) 1.013(7) 0.211(4) 0.07(2) Uiso 1 1 d .
O2B O 0.7777(9) 0.8917(3) 0.44240(15) 0.0240(8) Uani 1 1 d .
H2OB H 0.8788 0.9525 0.4326 0.029 Uiso 1 1 calc R
C1B C 0.1077(11) 0.8698(4) 0.1307(2) 0.0156(9) Uani 1 1 d .
C2B C 0.1592(12) 0.8194(4) 0.1849(2) 0.0160(9) Uani 1 1 d .
H2B H 0.067(12) 0.737(4) 0.183(2) 0.015(13) Uiso 1 1 d .
C3B C 0.3087(12) 0.8757(4) 0.2374(2) 0.0162(9) Uani 1 1 d .
C4B C 0.3639(12) 0.8180(4) 0.2917(2) 0.0153(9) Uani 1 1 d .
C5B C 0.2406(11) 0.7032(4) 0.2943(2) 0.0155(9) Uani 1 1 d .
H5BA H 0.1157 0.6595 0.2608 0.019 Uiso 1 1 calc R
C6B C 0.3005(12) 0.6533(4) 0.3456(2) 0.0173(10) Uani 1 1 d .
H6B H 0.211(12) 0.572(4) 0.346(2) 0.011(12) Uiso 1 1 d .
C7B C 0.4818(13) 0.7156(4) 0.3953(2) 0.0199(10) Uani 1 1 d .
H7B H 0.525(14) 0.680(5) 0.429(3) 0.028(15) Uiso 1 1 d .
C8B C 0.6008(12) 0.8304(4) 0.3926(2) 0.0160(9) Uani 1 1 d .
C9B C 0.5434(12) 0.8825(4) 0.3417(2) 0.0151(9) Uani 1 1 d .
H9B H 0.625(14) 0.962(5) 0.339(2) 0.024(14) Uiso 1 1 d .
C10B C -0.1573(14) 0.8514(5) 0.0131(2) 0.0216(11) Uani 1 1 d .
H10F H -0.298(15) 0.798(5) -0.016(3) 0.030(16) Uiso 1 1 d .
H10E H -0.283(14) 0.913(5) 0.029(3) 0.027(15) Uiso 1 1 d .
H10D H 0.065(14) 0.874(5) -0.003(2) 0.023(14) Uiso 1 1 d .

loop_
_atom_site_aniso_label
_atom_site_aniso_U_11
_atom_site_aniso_U_22
_atom_site_aniso_U_33
_atom_site_aniso_U_23
_atom_site_aniso_U_13
_atom_site_aniso_U_12
S1A 0.0224(6) 0.0170(6) 0.0145(6) 0.0017(4) -0.0005(5) 0.0022(5)
S2A 0.0229(6) 0.0156(6) 0.0184(6) 0.0034(5) -0.0019(5) 0.0040(5)
O1A 0.038(2) 0.0171(18) 0.0127(17) -0.0006(14) -0.0007(15) 0.0089(15)
O2A 0.033(2) 0.0171(18) 0.0153(18) 0.0059(15) -0.0023(15) 0.0021(15)
C1A 0.010(2) 0.017(2) 0.017(2) 0.0059(18) -0.0009(17) 0.0000(17)
C2A 0.019(2) 0.017(2) 0.017(2) 0.0023(19) -0.0005(18) 0.0033(18)
C3A 0.014(2) 0.016(2) 0.014(2) 0.0010(18) -0.0027(17) -0.0033(17)
C4A 0.016(2) 0.018(2) 0.016(2) 0.0066(19) 0.0016(18) -0.0024(18)
C5A 0.016(2) 0.017(2) 0.020(2) 0.0011(19) -0.0007(19) 0.0030(18)
C6A 0.019(2) 0.023(3) 0.017(2) -0.002(2) 0.0008(19) 0.004(2)
C7A 0.023(3) 0.024(3) 0.011(2) 0.0036(19) 0.0004(19) -0.002(2)
C8A 0.017(2) 0.017(2) 0.013(2) 0.0058(18) -0.0016(18) -0.0023(18)
C9A 0.020(2) 0.017(2) 0.015(2) 0.0032(19) -0.0009(18) -0.0023(18)
C10A 0.019(3) 0.020(3) 0.020(2) 0.009(2) -0.003(2) 0.001(2)
S1B 0.0271(7) 0.0163(6) 0.0129(6) 0.0031(4) -0.0022(5) 0.0004(5)
S2B 0.0226(6) 0.0163(6) 0.0164(6) 0.0008(5) -0.0067(5) -0.0012(5)
O1B 0.041(2) 0.0152(18) 0.0149(17) 0.0013(14) -0.0084(16) -0.0035(15)
O2B 0.034(2) 0.0229(19) 0.0148(17) 0.0058(14) -0.0080(15) -0.0049(15)
C1B 0.009(2) 0.024(3) 0.013(2) -0.0010(19) -0.0011(17) -0.0014(17)
C2B 0.015(2) 0.017(2) 0.016(2) 0.0012(19) -0.0010(18) 0.0011(18)
C3B 0.016(2) 0.013(2) 0.019(2) 0.0018(18) 0.0015(18) 0.0012(17)
C4B 0.018(2) 0.014(2) 0.014(2) 0.0014(18) 0.0033(18) 0.0006(18)
C5B 0.014(2) 0.019(2) 0.013(2) 0.0002(18) -0.0041(17) 0.0006(18)
C6B 0.019(2) 0.013(2) 0.021(2) 0.0048(19) 0.0030(19) 0.0019(18)
C7B 0.022(3) 0.023(3) 0.016(2) 0.006(2) 0.0046(19) 0.006(2)
C8B 0.014(2) 0.021(2) 0.013(2) 0.0014(19) -0.0005(17) 0.0027(18)
C9B 0.014(2) 0.016(2) 0.017(2) 0.0068(18) 0.0006(18) 0.0000(18)
C10B 0.024(3) 0.025(3) 0.017(2) 0.003(2) -0.002(2) 0.006(2)

loop_
_atom_type_symbol
_atom_type_description
_atom_type_scat_dispersion_real
_atom_type_scat_dispersion_imag
_atom_type_scat_source
C C 0.0033 0.0016 'International Tables Vol C Tables 4.2.6.8 and 6.1.1.4'
H H 0.0000 0.0000 'International Tables Vol C Tables 4.2.6.8 and 6.1.1.4'
O O 0.0106 0.0060 'International Tables Vol C Tables 4.2.6.8 and 6.1.1.4'
S S 0.1246 0.1234 'International Tables Vol C Tables 4.2.6.8 and 6.1.1.4'

loop_
_geom_angle_atom_site_label_1
_geom_angle_atom_site_label_2
_geom_angle_atom_site_label_3
_geom_angle
C1A S2A C10A 103.4(2)
C3A O1A H1OA 112(4)
C8A O2A H2OA 102(5)
C2A C1A S1A 125.2(4)
C2A C1A S2A 112.0(3)
S1A C1A S2A 122.8(3)
C3A C2A C1A 126.1(4)
C3A C2A H2AA 116.9
C1A C2A H2AA 116.9
O1A C3A C2A 123.4(4)
O1A C3A C4A 112.0(4)
C2A C3A C4A 124.5(4)
C9A C4A C5A 118.9(4)
C9A C4A C3A 119.7(4)
C5A C4A C3A 121.4(4)
C6A C5A C4A 120.3(4)
C6A C5A H5AA 119.9
C4A C5A H5AA 119.9
C5A C6A C7A 120.8(4)
C5A C6A H6AA 119.6
C7A C6A H6AA 119.6
C6A C7A C8A 118.9(4)
C6A C7A H7AA 120.6
C8A C7A H7AA 120.6
O2A C8A C9A 118.0(4)
O2A C8A C7A 121.3(4)
C9A C8A C7A 120.7(4)
C8A C9A C4A 120.4(4)
C8A C9A H9AA 119.8
C4A C9A H9AA 119.8
S2A C10A H10B 102(4)
S2A C10A H10A 112(4)
H10B C10A H10A 113(6)
S2A C10A H10C 105(3)
H10B C10A H10C 113(5)
H10A C10A H10C 110(5)
C1B S2B C10B 103.9(2)
C3B O1B H1OB 104(5)
C8B O2B H2OB 109.5
C2B C1B S1B 126.0(4)
C2B C1B S2B 111.5(4)
S1B C1B S2B 122.5(3)
C3B C2B C1B 125.7(4)
C3B C2B H2B 119(3)
C1B C2B H2B 116(3)
O1B C3B C2B 124.5(4)
O1B C3B C4B 112.2(4)
C2B C3B C4B 123.4(4)
C5B C4B C9B 119.8(4)
C5B C4B C3B 121.9(4)
C9B C4B C3B 118.3(4)
C6B C5B C4B 119.8(4)
C6B C5B H5BA 120.1
C4B C5B H5BA 120.1
C5B C6B C7B 121.2(4)
C5B C6B H6B 118(3)
C7B C6B H6B 121(3)
C8B C7B C6B 118.7(4)
C8B C7B H7B 121(4)
C6B C7B H7B 120(4)
O2B C8B C9B 120.6(4)
O2B C8B C7B 118.2(4)
C9B C8B C7B 121.2(4)
C8B C9B C4B 119.3(4)
C8B C9B H9B 123(3)
C4B C9B H9B 118(3)
S2B C10B H10F 104(3)
S2B C10B H10E 107(3)
H10F C10B H10E 109(5)
S2B C10B H10D 109(3)
H10F C10B H10D 113(5)
H10E C10B H10D 115(5)

loop_
_geom_bond_atom_site_label_1
_geom_bond_atom_site_label_2
_geom_bond_distance
S1A C1A 1.662(5)
S2A C1A 1.746(5)
S2A C10A 1.793(5)
O1A C3A 1.330(6)
O1A H1OA 0.96(7)
O2A C8A 1.376(6)
O2A H2OA 0.76(6)
C1A C2A 1.435(6)
C2A C3A 1.361(6)
C2A H2AA 0.9500
C3A C4A 1.477(6)
C4A C9A 1.399(6)
C4A C5A 1.405(6)
C5A C6A 1.382(7)
C5A H5AA 0.9500
C6A C7A 1.389(7)
C6A H6AA 0.9500
C7A C8A 1.405(7)
C7A H7AA 0.9500
C8A C9A 1.376(6)
C9A H9AA 0.9500
C10A H10B 0.93(7)
C10A H10A 0.96(7)
C10A H10C 1.02(6)
S1B C1B 1.668(5)
S2B C1B 1.746(5)
S2B C10B 1.789(5)
O1B C3B 1.334(6)
O1B H1OB 0.90(8)
O2B C8B 1.380(6)
O2B H2OB 0.8400
C1B C2B 1.432(6)
C2B C3B 1.360(6)
C2B H2B 1.00(5)
C3B C4B 1.487(6)
C4B C5B 1.394(6)
C4B C9B 1.402(7)
C5B C6B 1.379(6)
C5B H5BA 0.9500
C6B C7B 1.390(7)
C6B H6B 0.98(5)
C7B C8B 1.390(7)
C7B H7B 0.93(6)
C8B C9B 1.384(6)
C9B H9B 0.96(6)
C10B H10F 0.97(6)
C10B H10E 0.93(6)
C10B H10D 0.98(6)
